data_2002215
loop_
_publ_author_name
'Teske, C L'
'Mueller-Buschbaum, Hk'

_publ_section_title 'Zur Kenntnis von Ba Cu2 O2'
_journal_name_full
;
Zeitschrift fuer Naturforschung, Teil B. Anorganische Chemie,
Organische Chemie (2,1947-32,1977)
;
_journal_page_first 296
_journal_page_last 301
_journal_volume 27
_journal_year 1972
_chemical_formula_structural 'Ba Cu2 O2'
_chemical_formula_sum 'Ba Cu2 O2'
_chemical_name_systematic 'Barium dicopper(I) oxide'
_space_group_IT_number 141
_symmetry_cell_setting tetragonal
_symmetry_space_group_name_Hall '-I 4bd 2'
_symmetry_space_group_name_H-M 'I 41/a m d :2'
_cell_angle_alpha 90
_cell_angle_beta 90
_cell_angle_gamma 90
_cell_formula_units_Z 4
_cell_length_a 5.722
_cell_length_b 5.722
_cell_length_c 10.064
_cell_volume 329.5
_exptl_crystal_density_meas 5.97
_refine_ls_R_factor_all 0.11
_cod_original_sg_symbol_H-M 'I 41/a m d Z'
_cod_database_code 2002215

loop_
_symmetry_equiv_pos_as_xyz
x,y,z
x,1/2-y,z
1/4+y,1/4+x,3/4+z
1/4+y,1/4-x,3/4+z
-x,y,z
-x,1/2-y,z
3/4-y,1/4+x,3/4+z
3/4-y,1/4-x,3/4+z
-x,-y,-z
-x,1/2+y,-z
3/4-y,3/4-x,1/4-z
3/4-y,3/4+x,1/4-z
x,-y,-z
x,1/2+y,-z
1/4+y,3/4-x,1/4-z
1/4+y,3/4+x,1/4-z
1/2+x,1/2+y,1/2+z
1/2+x,-y,1/2+z
3/4+y,3/4+x,1/4+z
3/4+y,3/4-x,1/4+z
1/2-x,1/2+y,1/2+z
1/2-x,-y,1/2+z
1/4-y,3/4+x,1/4+z
1/4-y,3/4-x,1/4+z
1/2-x,1/2-y,1/2-z
1/2-x,y,1/2-z
1/4-y,1/4-x,3/4-z
1/4-y,1/4+x,3/4-z
1/2+x,1/2-y,1/2-z
1/2+x,y,1/2-z
3/4+y,1/4-x,3/4-z
3/4+y,1/4+x,3/4-z

loop_
_atom_site_label
_atom_site_type_symbol
_atom_site_symmetry_multiplicity
_atom_site_Wyckoff_symbol
_atom_site_fract_x
_atom_site_fract_y
_atom_site_fract_z
_atom_site_occupancy
_atom_site_attached_hydrogens
_atom_site_calc_flag
Ba1 Ba2+ 4 a 0. 0.75 0.125 1. 0 d
Cu1 Cu1+ 8 d 0. 0. 0.5 1. 0 d
O1 O2- 8 e 0. 0.25 0.135 1. 0 d

loop_
_atom_type_symbol
_atom_type_oxidation_number
Ba2+ 2.000
Cu1+ 1.000
O2- -2.000
